data_7206763
loop_
_publ_author_name
'Cheng, Xiao-Ning'
'Zhang, Wei-Xiong'
'Chen, Xiao-Ming'

_publ_section_title
;
 Metal ion modulation of polycatenation networks constructed by mixed
 rigid and flexible bridging ligands
;
_journal_issue 22
_journal_name_full CrystEngComm
_journal_page_first 6613
_journal_paper_doi 10.1039/c1ce05933e
_journal_volume 13
_journal_year 2011
_chemical_formula_moiety 'Co2(C14H8O5)2(C10H8N2)3(H2O)2 C10H8N2 (H2O)4'
_chemical_formula_sum 'C34 H30 Co N4 O8'
_chemical_formula_weight 681.55
_chemical_name_common (Co2(oba)2(bpy)3(H2O)2).bpy.H2O
_chemical_name_systematic
;
?
;
_space_group_IT_number 88
_symmetry_cell_setting tetragonal
_symmetry_space_group_name_Hall '-I 4ad'
_symmetry_space_group_name_H-M 'I 41/a :2'
_atom_sites_solution_hydrogens geom
_atom_sites_solution_primary direct
_atom_sites_solution_secondary difmap
_audit_creation_method SHELXL-97
_cell_angle_alpha 90.00
_cell_angle_beta 90.00
_cell_angle_gamma 90.00
_cell_formula_units_Z 16
_cell_length_a 27.956(2)
_cell_length_b 27.956(2)
_cell_length_c 16.8396(13)
_cell_measurement_reflns_used 6331
_cell_measurement_temperature 293(2)
_cell_measurement_theta_max 21.607
_cell_measurement_theta_min 2.498
_cell_volume 13160.8(17)
_computing_cell_refinement SAINT
_computing_data_collection SMART
_computing_data_reduction SAINT
_computing_molecular_graphics Diamond
_computing_publication_material Platon
_computing_structure_refinement 'SHELXL-97 (Sheldrick, 1997)'
_computing_structure_solution 'SHELXS-97 (Sheldrick, 1990)'
_diffrn_ambient_temperature 293(2)
_diffrn_measured_fraction_theta_full 1.000
_diffrn_measured_fraction_theta_max 1.000
_diffrn_measurement_device_type CCD
_diffrn_measurement_method '/w scan'
_diffrn_radiation_monochromator graphite
_diffrn_radiation_source 'fine-focus sealed tube'
_diffrn_radiation_type MoK\a
_diffrn_radiation_wavelength 0.71073
_diffrn_reflns_av_R_equivalents 0.0409
_diffrn_reflns_av_sigmaI/netI 0.0322
_diffrn_reflns_limit_h_max 34
_diffrn_reflns_limit_h_min -34
_diffrn_reflns_limit_k_max 33
_diffrn_reflns_limit_k_min -34
_diffrn_reflns_limit_l_max 20
_diffrn_reflns_limit_l_min -20
_diffrn_reflns_number 39962
_diffrn_reflns_theta_full 26.00
_diffrn_reflns_theta_max 26.00
_diffrn_reflns_theta_min 1.41
_exptl_absorpt_coefficient_mu 0.578
_exptl_absorpt_correction_T_max 0.8882
_exptl_absorpt_correction_T_min 0.8736
_exptl_absorpt_correction_type multi-scan
_exptl_absorpt_process_details SADABS
_exptl_crystal_colour purple
_exptl_crystal_density_diffrn 1.376
_exptl_crystal_density_method 'not measured'
_exptl_crystal_description block
_exptl_crystal_F_000 5648
_exptl_crystal_size_max 0.24
_exptl_crystal_size_mid 0.21
_exptl_crystal_size_min 0.21
_refine_diff_density_max 0.582
_refine_diff_density_min -0.355
_refine_diff_density_rms 0.068
_refine_ls_extinction_method none
_refine_ls_goodness_of_fit_ref 1.055
_refine_ls_hydrogen_treatment constr
_refine_ls_matrix_type full
_refine_ls_number_parameters 616
_refine_ls_number_reflns 6474
_refine_ls_number_restraints 14
_refine_ls_restrained_S_all 1.066
_refine_ls_R_factor_all 0.0965
_refine_ls_R_factor_gt 0.0608
_refine_ls_shift/su_max 0.001
_refine_ls_shift/su_mean 0.000
_refine_ls_structure_factor_coef Fsqd
_refine_ls_weighting_details 'calc w=1/[\s^2^(Fo^2^)+(0.0762P)^2^+24.4079P] where P=(Fo^2^+2Fc^2^)/3'
_refine_ls_weighting_scheme calc
_refine_ls_wR_factor_gt 0.1538
_refine_ls_wR_factor_ref 0.1888
_reflns_number_gt 4175
_reflns_number_total 6474
_reflns_threshold_expression >2sigma(I)
_cod_data_source_file c1ce05933e.txt
_cod_data_source_block 2
_cod_original_cell_volume 13160.9(17)
_cod_original_sg_symbol_H-M I4(1)/a
_cod_database_code 7206763

loop_
_symmetry_equiv_pos_as_xyz
'x, y, z'
'-x+1/2, -y, z+1/2'
'-y+3/4, x+1/4, z+1/4'
'y+3/4, -x+3/4, z+3/4'
'x+1/2, y+1/2, z+1/2'
'-x+1, -y+1/2, z+1'
'-y+5/4, x+3/4, z+3/4'
'y+5/4, -x+5/4, z+5/4'
'-x, -y, -z'
'x-1/2, y, -z-1/2'
'y-3/4, -x-1/4, -z-1/4'
'-y-3/4, x-3/4, -z-3/4'
'-x+1/2, -y+1/2, -z+1/2'
'x, y+1/2, -z'
'y-1/4, -x+1/4, -z+1/4'
'-y-1/4, x-1/4, -z-1/4'

loop_
_atom_site_label
_atom_site_type_symbol
_atom_site_fract_x
_atom_site_fract_y
_atom_site_fract_z
_atom_site_U_iso_or_equiv
_atom_site_adp_type
_atom_site_occupancy
_atom_site_symmetry_multiplicity
_atom_site_calc_flag
_atom_site_refinement_flags
_atom_site_disorder_assembly
_atom_site_disorder_group
Co1 Co 0.640182(18) 0.897803(18) 0.00168(4) 0.0654(2) Uani 1 1 d . . .
N1 N 0.69022(11) 0.95492(11) 0.0187(2) 0.0683(9) Uani 1 1 d . A .
N2 N 0.8457(2) 1.1529(2) 0.0735(4) 0.134(2) Uani 1 1 d . . .
N3 N 0.58702(11) 0.84197(11) -0.0036(2) 0.0658(8) Uani 1 1 d . A .
C1 C 0.67815(16) 0.99981(16) 0.0038(4) 0.0953(16) Uani 1 1 d . . .
H1A H 0.6475 1.0058 -0.0151 0.114 Uiso 1 1 calc R A .
C2 C 0.70820(17) 1.03792(16) 0.0145(4) 0.0983(17) Uani 1 1 d . A .
H2A H 0.6975 1.0687 0.0034 0.118 Uiso 1 1 calc R . .
C3 C 0.75394(14) 1.03108(13) 0.0416(3) 0.0684(10) Uani 1 1 d . . .
C4 C 0.76659(15) 0.98474(14) 0.0584(3) 0.0792(13) Uani 1 1 d . A .
H4A H 0.7969 0.9778 0.0782 0.095 Uiso 1 1 calc R . .
C5 C 0.73389(15) 0.94853(14) 0.0456(3) 0.0797(13) Uani 1 1 d . . .
H5A H 0.7435 0.9174 0.0568 0.096 Uiso 1 1 calc R A .
C6 C 0.8132(2) 1.15097(19) 0.0176(5) 0.116(2) Uani 1 1 d . A .
H6A H 0.8102 1.1775 -0.0154 0.139 Uiso 1 1 calc R . .
C7 C 0.78297(19) 1.11259(16) 0.0039(4) 0.0950(15) Uani 1 1 d . . .
H7A H 0.7607 1.1135 -0.0372 0.114 Uiso 1 1 calc R A .
C8 C 0.78651(15) 1.07256(14) 0.0527(3) 0.0763(12) Uani 1 1 d . A .
C9 C 0.82056(18) 1.07398(18) 0.1107(4) 0.0987(16) Uani 1 1 d . . .
H9A H 0.8247 1.0483 0.1450 0.118 Uiso 1 1 calc R A .
C10 C 0.8491(2) 1.1148(3) 0.1175(5) 0.130(2) Uani 1 1 d . A .
H10A H 0.8725 1.1148 0.1569 0.156 Uiso 1 1 calc R . .
C11 C 0.54109(17) 0.85089(17) -0.0179(3) 0.0963(16) Uani 1 1 d . . .
H11A H 0.5321 0.8821 -0.0298 0.116 Uiso 1 1 calc R A .
C12 C 0.50627(16) 0.81620(17) -0.0160(3) 0.0978(17) Uani 1 1 d . A .
H12A H 0.4746 0.8243 -0.0260 0.117 Uiso 1 1 calc R . .
C13 C 0.51832(12) 0.76950(13) 0.0007(2) 0.0604(9) Uani 1 1 d . . .
C14 C 0.56531(14) 0.76110(15) 0.0175(3) 0.0851(14) Uani 1 1 d . A .
H14A H 0.5753 0.7305 0.0314 0.102 Uiso 1 1 calc R . .
C15 C 0.59786(14) 0.79789(15) 0.0141(3) 0.0858(15) Uani 1 1 d . . .
H15A H 0.6297 0.7909 0.0251 0.103 Uiso 1 1 calc R A .
O1 O 0.6690(3) 0.8814(3) -0.1038(6) 0.089(2) Uani 0.50 1 d PD A 1
O2 O 0.7031(3) 0.8431(4) -0.0112(5) 0.097(3) Uani 0.50 1 d PD A 1
O3 O 0.8699(4) 0.8966(3) -0.6294(7) 0.057(2) Uani 0.50 1 d P A 1
O4 O 0.81710(18) 0.84353(18) -0.6628(3) 0.0545(13) Uani 0.50 1 d P A 1
O5 O 0.8492(3) 0.8005(4) -0.2912(5) 0.115(3) Uani 0.50 1 d P A 1
C16 C 0.7031(5) 0.8524(6) -0.0828(7) 0.118(16) Uani 0.50 1 d PD A 1
C23 C 0.8461(5) 0.8616(5) -0.6065(6) 0.060(3) Uani 0.50 1 d PD A 1
C27 C 0.8437(4) 0.8044(5) -0.3747(4) 0.079(5) Uani 0.50 1 d PG A 1
C26 C 0.8172(4) 0.7848(4) -0.4365(6) 0.091(5) Uani 0.50 1 d PG A 1
H26A H 0.7983 0.7580 -0.4276 0.109 Uiso 0.50 1 calc PR A 1
C25 C 0.8191(4) 0.8053(3) -0.5117(4) 0.079(5) Uani 0.50 1 d PG A 1
H25A H 0.8014 0.7921 -0.5530 0.095 Uiso 0.50 1 calc PR A 1
C24 C 0.8473(5) 0.8454(3) -0.5250(5) 0.060(3) Uani 0.50 1 d PGD A 1
C29 C 0.8738(4) 0.8650(3) -0.4632(8) 0.084(4) Uani 0.50 1 d PG A 1
H29A H 0.8927 0.8918 -0.4722 0.100 Uiso 0.50 1 calc PR A 1
C28 C 0.8720(4) 0.8445(4) -0.3881(6) 0.091(5) Uani 0.50 1 d PG A 1
H28A H 0.8897 0.8577 -0.3467 0.109 Uiso 0.50 1 calc PR A 1
C20 C 0.8116(3) 0.8117(3) -0.2450(5) 0.083(3) Uani 0.50 1 d PG A 1
C19 C 0.8127(3) 0.7958(3) -0.1668(5) 0.097(4) Uani 0.50 1 d PG A 1
H19A H 0.8383 0.7774 -0.1490 0.116 Uiso 0.50 1 calc PR A 1
C18 C 0.7757(3) 0.8074(3) -0.1153(4) 0.087(4) Uani 0.50 1 d PG A 1
H18A H 0.7764 0.7967 -0.0630 0.105 Uiso 0.50 1 calc PR A 1
C17 C 0.7375(3) 0.8349(3) -0.1419(5) 0.067(3) Uani 0.50 1 d PGD A 1
C22 C 0.7363(3) 0.8508(3) -0.2201(6) 0.082(4) Uani 0.50 1 d PG A 1
H22A H 0.7108 0.8692 -0.2379 0.098 Uiso 0.50 1 calc PR A 1
C21 C 0.7734(3) 0.8392(3) -0.2716(4) 0.098(5) Uani 0.50 1 d PG A 1
H21A H 0.7726 0.8499 -0.3239 0.118 Uiso 0.50 1 calc PR A 1
O1W O 0.5904(3) 0.9431(3) -0.0173(8) 0.149(4) Uani 0.50 1 d PU A 1
H1WA H 0.5806 0.9402 -0.0649 0.179 Uiso 0.50 1 d PR A 1
H1WB H 0.5675 0.9380 0.0148 0.179 Uiso 0.50 1 d PR A 1
O3W O 0.7384(3) 0.8023(3) 0.1347(7) 0.142(4) Uani 0.50 1 d P B 1
H3WA H 0.7238 0.7850 0.1012 0.171 Uiso 0.50 1 d PR B 1
H3WB H 0.7267 0.8088 0.1800 0.171 Uiso 0.50 1 d PR B 1
O5W O 0.9579(6) 0.9406(7) -0.5784(9) 0.119(6) Uani 0.25 1 d P C 1
H5WA H 0.9812 0.9539 -0.6023 0.143 Uiso 0.25 1 d PR C 1
H5WB H 0.9742 0.9219 -0.5493 0.143 Uiso 0.25 1 d PR C 1
O1' O 0.6853(4) 0.8632(4) -0.0756(4) 0.060(2) Uani 0.50 1 d P A 2
O2' O 0.7230(3) 0.8164(3) 0.0058(5) 0.083(2) Uani 0.50 1 d P A 2
O3' O 0.9208(6) 0.9162(4) -0.5476(7) 0.186(5) Uani 0.50 1 d PD A 2
O4' O 0.8541(9) 0.8806(8) -0.6277(11) 0.228(15) Uani 0.50 1 d P A 2
O5' O 0.8276(3) 0.7665(3) -0.3158(5) 0.108(3) Uani 0.50 1 d P A 2
C16' C 0.7159(6) 0.8331(5) -0.0605(8) 0.068(4) Uani 0.50 1 d PD A 2
C23' C 0.8831(5) 0.8889(5) -0.5643(9) 0.25(2) Uani 0.50 1 d PD A 2
C27' C 0.8290(6) 0.7941(4) -0.3896(10) 0.108(8) Uani 0.50 1 d PGD A 2
C26' C 0.8173(4) 0.7932(5) -0.4699(12) 0.129(8) Uani 0.50 1 d PG A 2
H26B H 0.7955 0.7709 -0.4889 0.154 Uiso 0.50 1 calc PR A 2
C25' C 0.8382(5) 0.8258(6) -0.5216(5) 0.083(5) Uani 0.50 1 d PG A 2
H25B H 0.8304 0.8253 -0.5753 0.099 Uiso 0.50 1 calc PR A 2
C24' C 0.8708(5) 0.8593(4) -0.4932(6) 0.062(3) Uani 0.50 1 d PGD A 2
C29' C 0.8825(3) 0.8601(3) -0.4130(8) 0.065(3) Uani 0.50 1 d PG A 2
H29B H 0.9043 0.8824 -0.3939 0.078 Uiso 0.50 1 calc PR A 2
C28' C 0.8616(5) 0.8275(4) -0.3612(4) 0.085(4) Uani 0.50 1 d PG A 2
H28B H 0.8694 0.8280 -0.3075 0.102 Uiso 0.50 1 calc PR A 2
C20' C 0.7993(3) 0.7853(3) -0.2561(4) 0.081(3) Uani 0.50 1 d PG A 2
C19' C 0.8083(3) 0.7667(3) -0.1811(5) 0.088(3) Uani 0.50 1 d PG A 2
H19B H 0.8317 0.7434 -0.1744 0.105 Uiso 0.50 1 calc PR A 2
C18' C 0.7825(3) 0.7831(3) -0.1160(4) 0.083(4) Uani 0.50 1 d PG A 2
H18B H 0.7885 0.7706 -0.0657 0.100 Uiso 0.50 1 calc PR A 2
C17' C 0.7475(3) 0.8179(3) -0.1260(5) 0.059(3) Uani 0.50 1 d PGD A 2
C22' C 0.7385(3) 0.8365(3) -0.2011(5) 0.076(4) Uani 0.50 1 d PG A 2
H22B H 0.7151 0.8599 -0.2077 0.092 Uiso 0.50 1 calc PR A 2
C21' C 0.7644(3) 0.8202(3) -0.2661(4) 0.086(4) Uani 0.50 1 d PG A 2
H21B H 0.7583 0.8326 -0.3164 0.103 Uiso 0.50 1 calc PR A 2
O1W' O 0.60694(17) 0.93312(17) -0.1028(3) 0.0613(13) Uani 0.50 1 d PU A 2
H1WC H 0.6225 0.9583 -0.1140 0.092 Uiso 0.50 1 d PR A 2
H1WD H 0.6075 0.9142 -0.1423 0.092 Uiso 0.50 1 d PR A 2
N4A N 0.8843(5) 0.8179(4) 0.0398(7) 0.092(3) Uani 0.50 1 d P D 1
C1A C 0.9256(7) 0.8359(7) 0.0442(9) 0.084(4) Uani 0.50 1 d P D 1
H1AA H 0.9271 0.8682 0.0567 0.101 Uiso 0.50 1 calc PR D 1
C2A C 0.9677(6) 0.8136(6) 0.0328(10) 0.074(4) Uani 0.50 1 d P D 1
H2AA H 0.9962 0.8305 0.0385 0.088 Uiso 0.50 1 calc PR D 1
C3A C 0.9688(6) 0.7653(8) 0.0126(10) 0.070(4) Uani 0.50 1 d P . 1
C4A C 0.9249(4) 0.7463(4) 0.0022(8) 0.073(3) Uani 0.50 1 d P D 1
H4AA H 0.9217 0.7149 -0.0154 0.088 Uiso 0.50 1 calc PR D 1
C5A C 0.8857(5) 0.7730(5) 0.0175(8) 0.087(4) Uani 0.50 1 d P D 1
H5AA H 0.8563 0.7578 0.0115 0.104 Uiso 0.50 1 calc PR D 1
N4B N 0.8975(5) 0.8049(5) 0.0005(11) 0.183(11) Uani 0.50 1 d PG E 2
C1B C 0.9383(7) 0.8298(4) 0.0235(12) 0.169(15) Uani 0.50 1 d PG E 2
H1BA H 0.9361 0.8618 0.0383 0.203 Uiso 0.50 1 calc PR E 2
C2B C 0.9824(5) 0.8069(6) 0.0244(12) 0.115(9) Uani 0.50 1 d PG E 2
H2BA H 1.0097 0.8235 0.0398 0.139 Uiso 0.50 1 calc PR E 2
C3B C 0.9858(4) 0.7591(6) 0.0024(10) 0.087(8) Uani 0.50 1 d PG . 2
C4B C 0.9450(5) 0.7342(3) -0.0206(9) 0.113(6) Uani 0.50 1 d PG . 2
H4BA H 0.9472 0.7022 -0.0354 0.135 Uiso 0.50 1 calc PR E 2
C5B C 0.9009(4) 0.7571(5) -0.0215(10) 0.127(7) Uani 0.50 1 d PG E 2
H5BA H 0.8736 0.7405 -0.0369 0.153 Uiso 0.50 1 calc PR E 2
O2W O 0.7277(2) 0.7963(2) -0.6711(3) 0.184(2) Uani 1 1 d . . .
H2WA H 0.7427 0.7745 -0.6463 0.220 Uiso 1 1 d R . .
H2WB H 0.7007 0.7833 -0.6624 0.220 Uiso 1 1 d R . .
O4W O 0.8053(5) 0.8005(7) 0.0890(9) 0.139(7) Uani 0.25 1 d P . .
H4W H 0.7792 0.7928 0.1114 0.166 Uiso 0.50 1 d PR . .

loop_
_atom_site_aniso_label
_atom_site_aniso_U_11
_atom_site_aniso_U_22
_atom_site_aniso_U_33
_atom_site_aniso_U_23
_atom_site_aniso_U_13
_atom_site_aniso_U_12
Co1 0.0505(3) 0.0568(3) 0.0887(4) -0.0102(3) 0.0108(3) -0.0103(2)
N1 0.0561(19) 0.0531(18) 0.096(3) -0.0018(17) 0.0019(17) -0.0063(14)
N2 0.110(4) 0.089(4) 0.205(7) -0.021(4) -0.002(4) -0.039(3)
N3 0.0490(17) 0.063(2) 0.085(2) -0.0057(17) 0.0065(16) -0.0131(15)
C1 0.064(3) 0.065(3) 0.157(5) 0.012(3) -0.029(3) -0.006(2)
C2 0.075(3) 0.056(2) 0.164(5) 0.012(3) -0.030(3) -0.004(2)
C3 0.059(2) 0.054(2) 0.092(3) -0.002(2) -0.004(2) -0.0038(18)
C4 0.057(2) 0.057(2) 0.124(4) 0.004(2) -0.013(2) -0.0008(18)
C5 0.062(3) 0.050(2) 0.126(4) 0.005(2) -0.005(3) -0.0011(19)
C6 0.109(5) 0.065(3) 0.172(6) 0.010(3) 0.015(4) -0.020(3)
C7 0.088(3) 0.065(3) 0.132(4) 0.005(3) -0.003(3) -0.013(2)
C8 0.064(2) 0.055(2) 0.110(4) -0.005(2) -0.001(2) -0.0058(19)
C9 0.088(3) 0.077(3) 0.131(4) -0.005(3) -0.026(3) -0.016(3)
C10 0.103(4) 0.110(5) 0.178(7) -0.025(5) -0.035(4) -0.031(4)
C11 0.070(3) 0.072(3) 0.147(5) 0.035(3) -0.020(3) -0.014(2)
C12 0.056(2) 0.080(3) 0.158(5) 0.039(3) -0.026(3) -0.017(2)
C13 0.049(2) 0.060(2) 0.073(2) -0.0036(19) 0.0010(18) -0.0111(16)
C14 0.050(2) 0.053(2) 0.152(5) -0.012(3) 0.000(2) -0.0025(18)
C15 0.042(2) 0.060(2) 0.155(5) -0.014(3) 0.001(2) -0.0001(18)
O1 0.069(5) 0.090(6) 0.108(7) -0.022(5) 0.034(5) -0.010(4)
O2 0.091(6) 0.109(7) 0.089(6) -0.030(6) 0.036(6) -0.029(5)
O3 0.063(4) 0.043(3) 0.066(6) 0.007(3) -0.011(3) -0.014(3)
O4 0.052(3) 0.058(3) 0.054(3) -0.007(2) -0.006(2) -0.003(2)
O5 0.097(6) 0.155(8) 0.092(6) 0.049(6) 0.040(5) 0.071(6)
C16 0.10(2) 0.11(2) 0.15(2) -0.077(19) 0.076(19) -0.067(18)
C23 0.069(6) 0.062(5) 0.048(7) 0.013(5) 0.011(5) 0.027(5)
C27 0.047(7) 0.088(12) 0.101(10) 0.034(8) 0.033(6) 0.013(7)
C26 0.084(10) 0.113(12) 0.076(9) 0.036(8) -0.006(7) 0.024(8)
C25 0.068(9) 0.069(8) 0.101(8) 0.044(6) 0.031(6) 0.005(6)
C24 0.049(7) 0.030(5) 0.100(9) -0.019(5) 0.014(6) -0.006(4)
C29 0.117(10) 0.083(8) 0.050(8) 0.004(7) 0.010(8) 0.019(7)
C28 0.136(12) 0.096(12) 0.040(7) 0.034(6) 0.032(7) 0.039(9)
C20 0.071(6) 0.100(8) 0.077(6) 0.021(6) 0.028(5) 0.012(6)
C19 0.091(8) 0.105(9) 0.095(8) 0.024(7) 0.026(6) 0.024(7)
C18 0.080(9) 0.119(11) 0.063(6) 0.035(6) 0.007(6) 0.011(9)
C17 0.048(6) 0.088(8) 0.065(7) 0.020(6) 0.013(6) -0.010(5)
C22 0.098(8) 0.079(8) 0.069(7) 0.021(6) 0.020(6) -0.002(6)
C21 0.084(8) 0.108(10) 0.103(9) 0.048(7) 0.053(6) 0.033(7)
O1W 0.082(5) 0.100(5) 0.266(11) -0.013(7) -0.021(6) -0.003(4)
O3W 0.100(6) 0.091(5) 0.237(11) -0.016(6) -0.064(7) -0.008(4)
O5W 0.126(13) 0.136(14) 0.096(11) 0.013(9) -0.002(9) -0.065(12)
O1' 0.065(6) 0.061(5) 0.055(5) 0.014(4) 0.003(4) 0.010(4)
O2' 0.077(4) 0.100(5) 0.072(5) 0.012(4) 0.011(3) 0.033(4)
O3' 0.240(15) 0.167(11) 0.151(9) 0.046(8) 0.025(10) 0.077(11)
O4' 0.29(3) 0.33(3) 0.059(10) 0.047(13) 0.027(13) 0.25(2)
O5' 0.133(7) 0.091(5) 0.101(6) 0.034(5) 0.055(5) 0.042(5)
C16' 0.052(6) 0.062(9) 0.090(8) 0.008(6) -0.005(6) -0.009(5)
C23' 0.060(9) 0.097(12) 0.59(6) -0.09(3) 0.08(2) -0.002(8)
C27' 0.074(12) 0.065(7) 0.18(2) -0.014(12) 0.062(12) -0.005(8)
C26' 0.084(12) 0.088(12) 0.21(2) -0.053(16) 0.035(14) -0.001(9)
C25' 0.058(9) 0.090(14) 0.100(10) -0.050(8) -0.008(7) 0.003(9)
C24' 0.067(7) 0.057(6) 0.061(8) 0.017(6) 0.025(6) 0.016(5)
C29' 0.075(6) 0.062(7) 0.058(9) 0.012(6) -0.004(7) 0.006(5)
C28' 0.122(12) 0.078(9) 0.056(7) 0.039(6) 0.041(7) 0.038(7)
C20' 0.075(7) 0.082(7) 0.085(7) 0.020(6) 0.019(5) 0.006(5)
C19' 0.076(6) 0.095(8) 0.093(8) 0.027(7) 0.023(5) 0.031(6)
C18' 0.063(6) 0.093(9) 0.094(8) 0.033(6) 0.013(5) 0.028(6)
C17' 0.052(6) 0.070(6) 0.056(5) 0.025(5) -0.008(5) 0.012(5)
C22' 0.053(5) 0.081(7) 0.095(10) 0.049(7) 0.030(6) 0.022(5)
C21' 0.091(8) 0.094(9) 0.071(7) 0.038(6) 0.030(6) 0.020(7)
O1W' 0.060(3) 0.052(3) 0.073(3) 0.015(2) -0.009(3) -0.008(2)
N4A 0.101(8) 0.082(7) 0.093(6) 0.003(5) -0.021(5) 0.011(6)
C1A 0.093(10) 0.083(9) 0.077(7) 0.003(6) -0.003(7) -0.006(8)
C2A 0.068(9) 0.072(8) 0.081(8) -0.012(7) 0.005(6) -0.021(7)
C3A 0.077(10) 0.063(6) 0.069(6) -0.019(5) 0.019(6) -0.027(7)
C4A 0.072(9) 0.057(6) 0.090(8) -0.014(6) -0.018(7) -0.007(6)
C5A 0.085(8) 0.082(9) 0.093(9) -0.021(6) -0.027(6) 0.007(7)
N4B 0.132(15) 0.101(12) 0.32(3) 0.023(16) -0.096(17) 0.021(11)
C1B 0.109(18) 0.093(15) 0.31(4) 0.052(17) -0.08(2) -0.016(12)
C2B 0.076(11) 0.088(11) 0.18(2) 0.033(12) -0.031(11) -0.012(8)
C3B 0.070(16) 0.084(19) 0.107(11) 0.041(12) -0.018(8) -0.034(12)
C4B 0.083(10) 0.082(9) 0.173(18) 0.024(9) -0.046(10) -0.003(7)
C5B 0.113(14) 0.082(10) 0.19(2) 0.018(11) -0.077(13) -0.015(9)
O2W 0.204(6) 0.160(5) 0.188(5) 0.018(4) -0.019(4) -0.004(4)
O4W 0.071(9) 0.25(2) 0.098(11) -0.015(12) -0.015(8) 0.020(11)

loop_
_atom_type_symbol
_atom_type_description
_atom_type_scat_dispersion_real
_atom_type_scat_dispersion_imag
_atom_type_scat_source
C C 0.0033 0.0016 'International Tables Vol C Tables 4.2.6.8 and 6.1.1.4'
H H 0.0000 0.0000 'International Tables Vol C Tables 4.2.6.8 and 6.1.1.4'
N N 0.0061 0.0033 'International Tables Vol C Tables 4.2.6.8 and 6.1.1.4'
O O 0.0106 0.0060 'International Tables Vol C Tables 4.2.6.8 and 6.1.1.4'
Co Co 0.3494 0.9721 'International Tables Vol C Tables 4.2.6.8 and 6.1.1.4'

loop_
_geom_angle_atom_site_label_1
_geom_angle_atom_site_label_2
_geom_angle_atom_site_label_3
_geom_angle
_geom_angle_site_symmetry_1
_geom_angle_site_symmetry_3
O1W Co1 O1 107.2(5) . .
O1W Co1 O4' 95.0(9) . 4_465
O1 Co1 O4' 157.7(9) . 4_465
O1W Co1 O1' 130.9(5) . .
O1 Co1 O1' 23.6(3) . .
O4' Co1 O1' 134.1(9) 4_465 .
O1W Co1 O3 112.6(4) . 4_465
O1 Co1 O3 140.1(4) . 4_465
O4' Co1 O3 17.6(8) 4_465 4_465
O1' Co1 O3 116.5(3) . 4_465
O1W Co1 N1 90.2(2) . .
O1 Co1 N1 91.5(2) . .
O4' Co1 N1 88.4(5) 4_465 .
O1' Co1 N1 91.9(3) . .
O3 Co1 N1 89.6(3) 4_465 .
O1W Co1 N3 88.3(2) . .
O1 Co1 N3 94.3(2) . .
O4' Co1 N3 86.1(5) 4_465 .
O1' Co1 N3 93.3(3) . .
O3 Co1 N3 85.8(3) 4_465 .
N1 Co1 N3 174.20(13) . .
O1W Co1 O4 51.3(4) . 4_465
O1 Co1 O4 158.5(3) . 4_465
O4' Co1 O4 43.7(8) 4_465 4_465
O1' Co1 O4 177.8(3) . 4_465
O3 Co1 O4 61.3(2) 4_465 4_465
N1 Co1 O4 88.10(16) . 4_465
N3 Co1 O4 86.61(16) . 4_465
O1W Co1 O1W' 42.9(4) . .
O1 Co1 O1W' 64.4(3) . .
O4' Co1 O1W' 137.9(8) 4_465 .
O1' Co1 O1W' 88.0(3) . .
O3 Co1 O1W' 155.3(3) 4_465 .
N1 Co1 O1W' 92.73(15) . .
N3 Co1 O1W' 90.03(15) . .
O4 Co1 O1W' 94.2(2) 4_465 .
O1W Co1 O2 165.0(5) . .
O1 Co1 O2 57.7(3) . .
O4' Co1 O2 100.0(9) 4_465 .
O1' Co1 O2 34.1(3) . .
O3 Co1 O2 82.4(3) 4_465 .
N1 Co1 O2 90.5(2) . .
N3 Co1 O2 92.4(2) . .
O4 Co1 O2 143.7(3) 4_465 .
O1W' Co1 O2 122.1(3) . .
C5 N1 C1 115.5(3) . .
C5 N1 Co1 123.4(3) . .
C1 N1 Co1 121.0(3) . .
C10 N2 C6 115.3(5) . .
C15 N3 C11 116.3(3) . .
C15 N3 Co1 121.0(3) . .
C11 N3 Co1 122.5(3) . .
N1 C1 C2 123.8(4) . .
C1 C2 C3 120.5(4) . .
C2 C3 C4 116.1(4) . .
C2 C3 C8 120.3(4) . .
C4 C3 C8 123.5(4) . .
C3 C4 C5 119.3(4) . .
N1 C5 C4 124.7(4) . .
N2 C6 C7 125.1(6) . .
C6 C7 C8 118.7(5) . .
C9 C8 C7 116.7(4) . .
C9 C8 C3 122.7(4) . .
C7 C8 C3 120.6(4) . .
C8 C9 C10 118.8(6) . .
N2 C10 C9 125.4(6) . .
N3 C11 C12 123.2(4) . .
C11 C12 C13 120.0(4) . .
C14 C13 C12 116.2(4) . .
C14 C13 C13 122.2(4) . 6_564
C12 C13 C13 121.6(4) . 6_564
C13 C14 C15 120.0(4) . .
N3 C15 C14 124.3(4) . .
C16 O1 Co1 101.4(8) . .
C16 O2 Co1 87.3(8) . .
C23 O3 Co1 95.9(6) . 3_654
C23 O4 O1W 144.1(6) . 3_654
C23 O4 Co1 88.3(5) . 3_654
O1W O4 Co1 56.6(3) 3_654 3_654
C20 O5 C27 118.1(8) . .
O2 C16 O1 113.4(11) . .
O2 C16 C17 126.3(11) . .
O1 C16 C17 120.3(10) . .
O3 C23 O4 113.5(8) . .
O3 C23 C24 121.8(9) . .
O4 C23 C24 124.5(10) . .
C26 C27 C28 120.0 . .
C26 C27 O5 140.3(10) . .
C28 C27 O5 99.3(10) . .
C27 C26 C25 120.0 . .
C26 C25 C24 120.0 . .
C29 C24 C25 120.0 . .
C29 C24 C23 126.9(9) . .
C25 C24 C23 113.1(9) . .
C24 C29 C28 120.0 . .
C29 C28 C27 120.0 . .
O5 C20 C19 117.1(7) . .
O5 C20 C21 122.9(6) . .
C19 C20 C21 120.0 . .
C18 C19 C20 120.0 . .
C17 C18 C19 120.0 . .
C18 C17 C22 120.0 . .
C18 C17 C16 117.9(8) . .
C22 C17 C16 121.4(8) . .
C21 C22 C17 120.0 . .
C22 C21 C20 120.0 . .
O4 O1W Co1 72.1(4) 4_465 .
C16' O1' Co1 128.3(7) . .
C23' O4' Co1 140.4(18) . 3_654
C20' O5' C27' 115.6(8) . .
O2' C16' O1' 124.2(11) . .
O2' C16' C17' 118.4(11) . .
O1' C16' C17' 117.3(10) . .
O3' C23' O4' 137.4(14) . .
O3' C23' C24' 109.3(14) . .
O4' C23' C24' 113.3(14) . .
C26' C27' C28' 120.0 . .
C26' C27' O5' 144.1(13) . .
C28' C27' O5' 94.6(14) . .
C25' C26' C27' 120.0 . .
C26' C25' C24' 120.0 . .
C25' C24' C29' 120.0 . .
C25' C24' C23' 104.3(15) . .
C29' C24' C23' 135.6(14) . .
C24' C29' C28' 120.0 . .
C29' C28' C27' 120.0 . .
O5' C20' C19' 114.5(6) . .
O5' C20' C21' 125.5(6) . .
C19' C20' C21' 120.0 . .
C20' C19' C18' 120.0 . .
C17' C18' C19' 120.0 . .
C18' C17' C22' 120.0 . .
C18' C17' C16' 122.1(7) . .
C22' C17' C16' 117.7(8) . .
C17' C22' C21' 120.0 . .
C22' C21' C20' 120.0 . .
C1A N4A C5A 111.9(13) . .
N4A C1A C2A 127.5(15) . .
C1A C2A C3A 120.1(14) . .
C4A C3A C2A 113.2(16) . .
C4A C3A C3A 130(2) . 6_664
C2A C3A C3A 116.5(17) . 6_664
C3A C4A C5A 119.7(12) . .
N4A C5A C4A 127.3(13) . .
C1B N4B C5B 120.0 . .
C2B C1B N4B 120.0 . .
C1B C2B C3B 120.0 . .
C3B C3B C4B 115(3) 6_664 .
C3B C3B C2B 125(3) 6_664 .
C4B C3B C2B 120.0 . .
C3B C3B C4B 39.4(11) 6_664 6_664
C4B C3B C4B 142.5(13) . 6_664
C2B C3B C4B 91.5(18) . 6_664
C3B C4B C5B 120.0 . .
C3B C4B C3B 25.5(12) . 6_664
C5B C4B C3B 145.5(12) . 6_664
C4B C5B N4B 120.0 . .

loop_
_geom_bond_atom_site_label_1
_geom_bond_atom_site_label_2
_geom_bond_distance
_geom_bond_site_symmetry_2
Co1 O1W 1.910(8) .
Co1 O1 2.004(9) .
Co1 O4' 2.049(18) 4_465
Co1 O1' 2.054(11) .
Co1 O3 2.071(11) 4_465
Co1 N1 2.142(3) .
Co1 N3 2.157(3) .
Co1 O4 2.177(5) 4_465
Co1 O1W' 2.221(5) .
Co1 O2 2.342(11) .
N1 C5 1.315(5) .
N1 C1 1.323(5) .
N2 C10 1.299(8) .
N2 C6 1.311(8) .
N3 C15 1.304(5) .
N3 C11 1.330(5) .
C1 C2 1.369(6) .
C2 C3 1.371(6) .
C3 C4 1.373(5) .
C3 C8 1.486(5) .
C4 C5 1.381(6) .
C6 C7 1.385(7) .
C7 C8 1.392(6) .
C8 C9 1.365(6) .
C9 C10 1.398(7) .
C11 C12 1.374(6) .
C12 C13 1.377(6) .
C13 C14 1.364(5) .
C13 C13 1.496(7) 6_564
C14 C15 1.374(6) .
O1 C16 1.302(9) .
O2 C16 1.234(9) .
O3 C23 1.247(17) .
O3 Co1 2.071(11) 3_654
O4 C23 1.345(15) .
O4 O1W 1.786(13) 3_654
O4 Co1 2.177(5) 3_654
O5 C20 1.344(9) .
O5 C27 1.419(10) .
C16 C17 1.466(9) .
C23 C24 1.445(9) .
C27 C26 1.3900 .
C27 C28 1.3900 .
C26 C25 1.3900 .
C25 C24 1.3900 .
C24 C29 1.3900 .
C29 C28 1.3900 .
C20 C19 1.3900 .
C20 C21 1.3900 .
C19 C18 1.3900 .
C18 C17 1.3900 .
C17 C22 1.3900 .
C22 C21 1.3900 .
O1W O4 1.786(13) 4_465
O3W O5W 1.502(19) 4_465
O5W O3W 1.502(19) 3_654
O1' C16' 1.23(2) .
O2' C16' 1.225(16) .
O3' C23' 1.332(10) .
O4' C23' 1.36(3) .
O4' Co1 2.049(18) 3_654
O5' C20' 1.383(10) .
O5' C27' 1.464(15) .
C16' C17' 1.475(9) .
C23' C24' 1.496(8) .
C27' C26' 1.3900 .
C27' C28' 1.3900 .
C26' C25' 1.3900 .
C25' C24' 1.3900 .
C24' C29' 1.3900 .
C29' C28' 1.3900 .
C20' C19' 1.3900 .
C20' C21' 1.3900 .
C19' C18' 1.3900 .
C18' C17' 1.3900 .
C17' C22' 1.3900 .
C22' C21' 1.3900 .
N4A C1A 1.260(18) .
N4A C5A 1.311(17) .
C1A C2A 1.35(2) .
C2A C3A 1.39(2) .
C3A C4A 1.35(2) .
C3A C3A 1.94(4) 6_664
C4A C5A 1.353(18) .
N4B C1B 1.3900 .
N4B C5B 1.3900 .
C1B C2B 1.3900 .
C2B C3B 1.3900 .
C3B C3B 0.94(2) 6_664
C3B C4B 1.3900 .
C3B C4B 1.98(2) 6_664
C4B C5B 1.3900 .
C4B C3B 1.98(3) 6_664
